data_2213387
loop_
_publ_author_name
'Fang, Xiao-Niu'
'Wu, Jian-Hong'
'Sui, Yan'
'Hu, Ping'
'Hu, Rong-Hua'

_publ_section_title
;
 The first example of a dinuclear organotin complex with a
 C~2~N~2~S~2~Sn~2~ planar dicyclo fragment
;
_journal_coeditor_code HG2228
_journal_issue 5
_journal_name_full 'Acta Crystallographica Section E'
_journal_page_first m1525
_journal_page_last m1526
_journal_paper_doi 10.1107/S1600536807020090
_journal_volume 63
_journal_year 2007
_chemical_formula_iupac '[Sn2 (C4 H9)4 Cl2 (C18 H18 N6 O2 S2)], 2C17 H18 N4 O2 S, 2C2 H6 O1'
_chemical_formula_moiety 'C34 H54 Cl2 N6 O2 S2 Sn2, 2(C17 H18 N4 O2 S), 2(C2 H6 O)'
_chemical_formula_sum 'C72 H102 Cl2 N14 O8 S4 Sn2'
_chemical_formula_weight 1728.20
_chemical_name_systematic
;
2,2,6,6-Tetra-n-butyl-2,6-dichloro-4,8-
bis{[(1E)-4-methoxybenzylidene]hydrazino}-
1,5-diaza-2,6-distanna-3,7-dithiabicyclo[3.3.0]octane
1,5-bis[(1E)-4-methoxybenzylidene]thiocarbonohydrazide
ethanol solvate
;
_space_group_IT_number 2
_symmetry_cell_setting triclinic
_symmetry_space_group_name_Hall '-P 1'
_symmetry_space_group_name_H-M 'P -1'
_atom_sites_solution_hydrogens geom
_atom_sites_solution_primary direct
_atom_sites_solution_secondary difmap
_audit_creation_method SHELXL-97
_cell_angle_alpha 81.4390(10)
_cell_angle_beta 85.3500(10)
_cell_angle_gamma 70.5210(10)
_cell_formula_units_Z 1
_cell_length_a 8.9295(6)
_cell_length_b 10.3932(7)
_cell_length_c 24.015(2)
_cell_measurement_reflns_used 9573
_cell_measurement_temperature 296(2)
_cell_measurement_theta_max 28.21
_cell_measurement_theta_min 2.16
_cell_volume 2076.6(3)
_computing_cell_refinement APEX2
_computing_data_collection 'APEX2 (Bruker, 2004)'
_computing_data_reduction APEX2
_computing_molecular_graphics APEX2
_computing_publication_material 'APEX2 and publCIF (Westrip, 2007)'
_computing_structure_refinement APEX2
_computing_structure_solution APEX2
_diffrn_ambient_temperature 296(2)
_diffrn_measured_fraction_theta_full 0.923
_diffrn_measured_fraction_theta_max 0.923
_diffrn_measurement_device_type 'Bruker APEX II area-detector'
_diffrn_measurement_method '\f and \w'
_diffrn_radiation_monochromator graphite
_diffrn_radiation_source 'fine-focus sealed tube'
_diffrn_radiation_type MoK\a
_diffrn_radiation_wavelength 0.71073
_diffrn_reflns_av_R_equivalents 0.0139
_diffrn_reflns_av_sigmaI/netI 0.0220
_diffrn_reflns_limit_h_max 10
_diffrn_reflns_limit_h_min -10
_diffrn_reflns_limit_k_max 12
_diffrn_reflns_limit_k_min -12
_diffrn_reflns_limit_l_max 28
_diffrn_reflns_limit_l_min -28
_diffrn_reflns_number 13116
_diffrn_reflns_theta_full 25.50
_diffrn_reflns_theta_max 25.50
_diffrn_reflns_theta_min 2.10
_diffrn_standards_decay_% 0
_diffrn_standards_interval_count 0
_diffrn_standards_interval_time 0
_diffrn_standards_number 0
_exptl_absorpt_coefficient_mu 0.825
_exptl_absorpt_correction_T_max 0.77
_exptl_absorpt_correction_T_min 0.74
_exptl_absorpt_correction_type multi-scan
_exptl_absorpt_process_details '(SADABS; Bruker, 2004)'
_exptl_crystal_colour 'pale yellow'
_exptl_crystal_density_diffrn 1.382
_exptl_crystal_density_method 'not measured'
_exptl_crystal_description block
_exptl_crystal_F_000 894
_exptl_crystal_size_max 0.40
_exptl_crystal_size_mid 0.31
_exptl_crystal_size_min 0.31
_refine_diff_density_max 0.578
_refine_diff_density_min -0.389
_refine_ls_extinction_method none
_refine_ls_goodness_of_fit_ref 1.041
_refine_ls_hydrogen_treatment constr
_refine_ls_matrix_type full
_refine_ls_number_parameters 467
_refine_ls_number_reflns 7145
_refine_ls_number_restraints 2
_refine_ls_restrained_S_all 1.044
_refine_ls_R_factor_all 0.0340
_refine_ls_R_factor_gt 0.0304
_refine_ls_shift/su_max 0.001
_refine_ls_shift/su_mean 0.000
_refine_ls_structure_factor_coef Fsqd
_refine_ls_weighting_details 'calc w=1/[\s^2^(Fo^2^)+(0.0547P)^2^+0.6928P] where P=(Fo^2^+2Fc^2^)/3'
_refine_ls_weighting_scheme calc
_refine_ls_wR_factor_gt 0.0855
_refine_ls_wR_factor_ref 0.0874
_reflns_number_gt 6432
_reflns_number_total 7145
_reflns_threshold_expression I>2\s(I)
_cod_data_source_file hg2228.cif
_cod_data_source_block I
_cod_database_code 2213387
_cod_database_fobs_code 2213387

loop_
_symmetry_equiv_pos_as_xyz
'x, y, z'
'-x, -y, -z'

loop_
_atom_site_type_symbol
_atom_site_label
_atom_site_fract_x
_atom_site_fract_y
_atom_site_fract_z
_atom_site_U_iso_or_equiv
_atom_site_adp_type
_atom_site_calc_flag
_atom_site_refinement_flags
_atom_site_occupancy
Sn Sn1 0.812698(18) 1.104088(18) -0.091670(7) 0.04294(8) Uani d . 1
S S1 0.70369(8) 0.97683(9) -0.01266(3) 0.05509(19) Uani d . 1
S S2 0.60672(15) 0.63859(11) 0.44775(4) 0.0835(3) Uani d . 1
O O1 1.1578(3) 0.6447(3) 0.38324(10) 0.0870(8) Uani d . 1
O O2 1.0079(4) 1.2706(4) 0.32703(14) 0.1100(10) Uani d . 1
O O3 0.4216(4) 0.6818(3) 0.87416(10) 0.0846(7) Uani d . 1
O O4 0.4485(5) 0.9813(4) 0.38112(15) 0.1195(12) Uani d D 1
H H4A 0.5388 0.9519 0.3676 0.179 Uiso calc R 1
N N1 1.0120(2) 1.0342(2) -0.02674(9) 0.0428(5) Uani d . 1
N N2 0.8235(2) 0.8662(3) 0.08325(9) 0.0499(5) Uani d . 1
H H2 0.7385 0.8437 0.0865 0.060 Uiso calc R 1
N N3 0.9227(2) 0.8296(2) 0.12835(9) 0.0474(5) Uani d . 1
N N4 0.6883(3) 0.8739(3) 0.47857(11) 0.0608(6) Uani d . 1
N N5 0.6294(3) 0.7983(3) 0.52189(11) 0.0623(6) Uani d . 1
H H5 0.6181 0.8206 0.5554 0.075 Uiso calc R 1
N N6 0.5359(3) 0.6237(3) 0.55591(10) 0.0635(7) Uani d . 1
H H6 0.5071 0.5548 0.5514 0.076 Uiso calc R 1
N N7 0.5255(3) 0.6639(3) 0.60890(10) 0.0609(6) Uani d . 1
Cl Cl1 0.53743(9) 1.14405(9) -0.13637(3) 0.0652(2) Uani d . 1
C C1 0.8556(3) 0.9364(3) 0.03407(10) 0.0408(5) Uani d . 1
C C2 0.8603(3) 0.7939(3) 0.17573(12) 0.0564(7) Uani d . 1
H H2A 0.7561 0.7939 0.1760 0.068 Uiso calc R 1
C C3 0.9413(3) 0.7534(3) 0.22894(12) 0.0556(7) Uani d . 1
C C4 1.1033(3) 0.7185(3) 0.23344(13) 0.0615(8) Uani d . 1
H H4 1.1677 0.7184 0.2010 0.074 Uiso calc R 1
C C5 1.1705(4) 0.6837(4) 0.28516(15) 0.0696(9) Uani d . 1
H H5A 1.2801 0.6599 0.2874 0.084 Uiso calc R 1
C C6 1.0777(4) 0.6836(3) 0.33429(14) 0.0654(8) Uani d . 1
C C7 0.9148(4) 0.7165(4) 0.33124(15) 0.0749(10) Uani d . 1
H H7 0.8506 0.7157 0.3637 0.090 Uiso calc R 1
C C8 0.8499(4) 0.7509(4) 0.27789(14) 0.0722(9) Uani d . 1
H H8 0.7406 0.7730 0.2753 0.087 Uiso calc R 1
C C9 1.0686(6) 0.6324(5) 0.43472(16) 0.1052(15) Uani d . 1
H H9A 0.9938 0.7208 0.4404 0.158 Uiso calc R 1
H H9B 1.1396 0.5992 0.4655 0.158 Uiso calc R 1
H H9C 1.0126 0.5688 0.4329 0.158 Uiso calc R 1
C C10 0.7273(4) 1.3153(3) -0.07763(14) 0.0602(7) Uani d . 1
H H10A 0.7475 1.3702 -0.1119 0.072 Uiso calc R 1
H H10B 0.6129 1.3418 -0.0715 0.072 Uiso calc R 1
C C11 0.7951(4) 1.3536(3) -0.02949(14) 0.0634(8) Uani d . 1
H H11A 0.9084 1.3343 -0.0366 0.076 Uiso calc R 1
H H11B 0.7806 1.2959 0.0048 0.076 Uiso calc R 1
C C12 0.7209(5) 1.5024(4) -0.02030(19) 0.0827(11) Uani d . 1
H H12A 0.7444 1.5594 -0.0534 0.099 Uiso calc R 1
H H12B 0.6064 1.5237 -0.0172 0.099 Uiso calc R 1
C C13 0.7737(7) 1.5411(6) 0.0304(2) 0.1180(18) Uani d . 1
H H13A 0.7333 1.4989 0.0638 0.177 Uiso calc R 1
H H13B 0.7340 1.6393 0.0295 0.177 Uiso calc R 1
H H13C 0.8877 1.5099 0.0304 0.177 Uiso calc R 1
C C14 0.9298(4) 0.9572(3) -0.14765(14) 0.0628(8) Uani d . 1
H H14A 0.9071 1.0019 -0.1859 0.075 Uiso calc R 1
H H14B 1.0435 0.9324 -0.1435 0.075 Uiso calc R 1
C C15 0.8890(5) 0.8280(4) -0.14076(19) 0.0847(11) Uani d . 1
H H15A 0.9100 0.7834 -0.1024 0.102 Uiso calc R 1
H H15B 0.7759 0.8519 -0.1460 0.102 Uiso calc R 1
C C16 0.9757(6) 0.7283(5) -0.1798(2) 0.0995(14) Uani d . 1
H H16A 0.9539 0.7737 -0.2180 0.119 Uiso calc R 1
H H16B 1.0886 0.7064 -0.1748 0.119 Uiso calc R 1
C C17 0.9413(8) 0.5976(5) -0.1746(3) 0.130(2) Uani d . 1
H H17A 0.9435 0.5587 -0.1357 0.194 Uiso calc R 1
H H17B 1.0200 0.5345 -0.1960 0.194 Uiso calc R 1
H H17C 0.8381 0.6146 -0.1888 0.194 Uiso calc R 1
C C18 1.0726(9) 1.3605(7) 0.3415(3) 0.151(3) Uani d . 1
H H18A 0.9978 1.4214 0.3648 0.226 Uiso calc R 1
H H18B 1.0990 1.4131 0.3081 0.226 Uiso calc R 1
H H18C 1.1672 1.3110 0.3620 0.226 Uiso calc R 1
C C19 0.9364(5) 1.2028(4) 0.37029(17) 0.0806(10) Uani d . 1
C C20 0.9198(5) 1.2282(4) 0.4242(2) 0.0896(12) Uani d . 1
H H20 0.9549 1.2957 0.4346 0.108 Uiso calc R 1
C C21 0.8485(5) 1.1514(4) 0.46519(18) 0.0841(11) Uani d . 1
H H21 0.8365 1.1685 0.5025 0.101 Uiso calc R 1
C C22 0.7980(4) 1.0529(3) 0.44951(14) 0.0633(8) Uani d . 1
C C23 0.8144(4) 1.0330(4) 0.39310(15) 0.0739(9) Uani d . 1
H H23 0.7773 0.9677 0.3817 0.089 Uiso calc R 1
C C24 0.8832(5) 1.1063(5) 0.35441(18) 0.0852(11) Uani d . 1
H H24 0.8939 1.0905 0.3170 0.102 Uiso calc R 1
C C25 0.7306(4) 0.9690(3) 0.49192(14) 0.0636(8) Uani d . 1
H H25 0.7188 0.9863 0.5292 0.076 Uiso calc R 1
C C26 0.5903(4) 0.6915(3) 0.51171(13) 0.0595(7) Uani d . 1
C C27 0.4748(4) 0.5921(3) 0.64858(13) 0.0612(7) Uani d . 1
H H27 0.4480 0.5182 0.6402 0.073 Uiso calc R 1
C C28 0.4574(4) 0.6212(3) 0.70636(13) 0.0581(7) Uani d . 1
C C29 0.4751(5) 0.7397(4) 0.72069(14) 0.0690(9) Uani d . 1
H H29 0.4951 0.8043 0.6925 0.083 Uiso calc R 1
C C30 0.4635(5) 0.7629(4) 0.77620(14) 0.0720(9) Uani d . 1
H H30 0.4748 0.8432 0.7852 0.086 Uiso calc R 1
C C31 0.4354(4) 0.6676(4) 0.81836(13) 0.0630(8) Uani d . 1
C C32 0.4171(4) 0.5487(4) 0.80527(14) 0.0681(9) Uani d . 1
H H32 0.3984 0.4840 0.8337 0.082 Uiso calc R 1
C C33 0.4268(4) 0.5273(4) 0.74950(14) 0.0665(8) Uani d . 1
H H33 0.4125 0.4482 0.7406 0.080 Uiso calc R 1
C C34 0.4351(6) 0.8029(4) 0.89018(17) 0.0885(12) Uani d . 1
H H34A 0.5373 0.8102 0.8778 0.133 Uiso calc R 1
H H34B 0.4242 0.7990 0.9304 0.133 Uiso calc R 1
H H34C 0.3531 0.8815 0.8732 0.133 Uiso calc R 1
C C35 0.3503(8) 0.9364(8) 0.3557(2) 0.154(3) Uani d D 1
H H35A 0.2418 0.9881 0.3658 0.185 Uiso calc R 1
H H35B 0.3677 0.8408 0.3706 0.185 Uiso calc R 1
C C36 0.3665(12) 0.9471(10) 0.2915(2) 0.201(4) Uani d D 1
H H36A 0.4087 1.0197 0.2772 0.302 Uiso calc R 1
H H36B 0.2640 0.9667 0.2762 0.302 Uiso calc R 1
H H36C 0.4370 0.8616 0.2807 0.302 Uiso calc R 1

loop_
_atom_site_aniso_label
_atom_site_aniso_U_11
_atom_site_aniso_U_22
_atom_site_aniso_U_33
_atom_site_aniso_U_12
_atom_site_aniso_U_13
_atom_site_aniso_U_23
Sn1 0.03414(10) 0.04993(13) 0.04704(12) -0.01539(8) -0.00385(7) -0.00810(8)
S1 0.0380(3) 0.0843(5) 0.0499(4) -0.0309(3) -0.0072(3) -0.0015(3)
S2 0.1316(9) 0.0845(7) 0.0550(5) -0.0642(6) 0.0080(5) -0.0114(4)
O1 0.0871(18) 0.103(2) 0.0635(15) -0.0213(15) -0.0233(13) -0.0003(14)
O2 0.128(3) 0.113(3) 0.107(2) -0.072(2) 0.0075(19) -0.0039(19)
O3 0.117(2) 0.0871(18) 0.0569(13) -0.0421(16) 0.0087(13) -0.0187(12)
O4 0.123(3) 0.144(3) 0.108(2) -0.072(3) -0.032(2) 0.016(2)
N1 0.0316(10) 0.0512(13) 0.0465(11) -0.0142(9) -0.0047(8) -0.0061(9)
N2 0.0348(11) 0.0678(15) 0.0511(13) -0.0232(10) -0.0059(9) -0.0025(11)
N3 0.0385(11) 0.0530(13) 0.0531(13) -0.0184(10) -0.0079(9) -0.0023(10)
N4 0.0718(17) 0.0540(15) 0.0574(15) -0.0246(13) 0.0011(12) -0.0018(12)
N5 0.0788(18) 0.0582(16) 0.0540(14) -0.0292(14) 0.0021(12) -0.0066(12)
N6 0.0831(18) 0.0598(16) 0.0535(14) -0.0322(14) 0.0005(12) -0.0065(12)
N7 0.0720(17) 0.0575(15) 0.0530(14) -0.0217(13) 0.0003(12) -0.0060(12)
Cl1 0.0440(4) 0.0873(6) 0.0691(5) -0.0273(4) -0.0169(3) -0.0028(4)
C1 0.0319(11) 0.0455(14) 0.0467(14) -0.0142(10) -0.0009(9) -0.0072(11)
C2 0.0452(15) 0.069(2) 0.0595(17) -0.0265(14) -0.0058(12) -0.0001(14)
C3 0.0534(16) 0.0594(18) 0.0563(17) -0.0239(14) -0.0066(12) 0.0010(13)
C4 0.0484(16) 0.072(2) 0.0597(18) -0.0174(15) -0.0036(13) 0.0017(15)
C5 0.0524(17) 0.080(2) 0.072(2) -0.0189(16) -0.0111(15) 0.0019(17)
C6 0.070(2) 0.061(2) 0.0615(19) -0.0157(16) -0.0144(15) -0.0029(15)
C7 0.067(2) 0.088(3) 0.060(2) -0.0150(18) -0.0011(15) -0.0042(17)
C8 0.0495(17) 0.094(3) 0.068(2) -0.0219(17) -0.0037(14) 0.0032(18)
C9 0.124(4) 0.117(4) 0.054(2) -0.009(3) -0.013(2) -0.014(2)
C10 0.0494(16) 0.0533(17) 0.075(2) -0.0076(13) -0.0078(14) -0.0172(15)
C11 0.0637(19) 0.0587(19) 0.071(2) -0.0210(15) 0.0015(15) -0.0193(15)
C12 0.080(2) 0.068(2) 0.105(3) -0.0251(19) 0.010(2) -0.032(2)
C13 0.136(4) 0.119(4) 0.126(4) -0.061(3) 0.028(3) -0.074(3)
C14 0.0591(18) 0.067(2) 0.0679(19) -0.0245(15) 0.0097(14) -0.0247(16)
C15 0.091(3) 0.074(2) 0.099(3) -0.039(2) 0.022(2) -0.031(2)
C16 0.117(4) 0.081(3) 0.109(3) -0.036(3) 0.020(3) -0.043(3)
C17 0.165(5) 0.089(3) 0.153(5) -0.058(4) 0.020(4) -0.050(3)
C18 0.210(7) 0.126(5) 0.157(5) -0.114(5) -0.002(5) -0.002(4)
C19 0.085(3) 0.079(3) 0.077(2) -0.031(2) -0.0040(19) 0.006(2)
C20 0.101(3) 0.071(2) 0.112(3) -0.049(2) -0.006(2) -0.012(2)
C21 0.105(3) 0.074(2) 0.085(3) -0.046(2) -0.007(2) -0.007(2)
C22 0.0634(18) 0.0535(18) 0.074(2) -0.0211(15) -0.0047(15) -0.0033(15)
C23 0.080(2) 0.075(2) 0.071(2) -0.0339(19) 0.0033(17) -0.0082(18)
C24 0.091(3) 0.094(3) 0.077(2) -0.044(2) 0.006(2) -0.006(2)
C25 0.073(2) 0.0599(19) 0.0606(18) -0.0247(16) -0.0019(15) -0.0083(15)
C26 0.0691(19) 0.0536(18) 0.0560(17) -0.0225(15) -0.0039(14) -0.0010(14)
C27 0.072(2) 0.0545(18) 0.0591(18) -0.0241(15) 0.0011(14) -0.0068(14)
C28 0.0642(18) 0.0535(18) 0.0554(17) -0.0201(14) -0.0005(13) -0.0025(13)
C29 0.093(2) 0.059(2) 0.0590(19) -0.0350(18) -0.0019(16) 0.0014(15)
C30 0.093(3) 0.062(2) 0.069(2) -0.0341(19) 0.0013(18) -0.0119(17)
C31 0.0655(19) 0.066(2) 0.0561(18) -0.0204(16) 0.0046(14) -0.0095(15)
C32 0.084(2) 0.063(2) 0.0586(19) -0.0298(18) 0.0106(16) -0.0053(15)
C33 0.077(2) 0.059(2) 0.067(2) -0.0284(17) 0.0112(16) -0.0123(16)
C34 0.109(3) 0.088(3) 0.074(2) -0.034(2) 0.006(2) -0.029(2)
C35 0.147(6) 0.199(8) 0.132(5) -0.087(5) -0.043(4) 0.020(5)
C36 0.276(11) 0.247(10) 0.162(7) -0.181(9) 0.009(7) -0.060(7)

loop_
_atom_type_symbol
_atom_type_description
_atom_type_scat_dispersion_real
_atom_type_scat_dispersion_imag
_atom_type_scat_source
C C 0.0033 0.0016 'International Tables Vol C Tables 4.2.6.8 and 6.1.1.4'
H H 0.0000 0.0000 'International Tables Vol C Tables 4.2.6.8 and 6.1.1.4'
N N 0.0061 0.0033 'International Tables Vol C Tables 4.2.6.8 and 6.1.1.4'
O O 0.0106 0.0060 'International Tables Vol C Tables 4.2.6.8 and 6.1.1.4'
S S 0.1246 0.1234 'International Tables Vol C Tables 4.2.6.8 and 6.1.1.4'
Cl Cl 0.1484 0.1585 'International Tables Vol C Tables 4.2.6.8 and 6.1.1.4'
Sn Sn -0.6537 1.4246 'International Tables Vol C Tables 4.2.6.8 and 6.1.1.4'

loop_
_geom_angle_atom_site_label_1
_geom_angle_atom_site_label_2
_geom_angle_atom_site_label_3
_geom_angle_site_symmetry_1
_geom_angle_site_symmetry_3
_geom_angle
_geom_angle_publ_flag
C14 Sn1 C10 . . 147.6(2) y
C14 Sn1 N1 . . 96.5(2) y
C10 Sn1 N1 . . 95.9(2) y
C14 Sn1 S1 . . 105.58(9) y
C10 Sn1 S1 . . 106.3(2) y
N1 Sn1 S1 . . 77.13(6) y
C14 Sn1 Cl1 . . 90.29(9) y
C10 Sn1 Cl1 . . 88.08(8) y
N1 Sn1 Cl1 . . 160.11(6) y
S1 Sn1 Cl1 . . 83.04(2) y
C1 S1 Sn1 . . 99.19(9) ?
C6 O1 C9 . . 117.9(3) ?
C18 O2 C19 . . 117.2(4) ?
C31 O3 C34 . . 118.2(3) ?
C35 O4 H4A . . 109.5 ?
C1 N1 N1 2_775 2_775 115.5(2) ?
C1 N1 Sn1 2_775 . 124.44(18) ?
N1 N1 Sn1 2_775 . 119.78(19) ?
C1 N2 N3 . . 122.2(2) ?
C1 N2 H2 . . 118.9 ?
N3 N2 H2 . . 118.9 ?
C2 N3 N2 . . 115.0(2) ?
C25 N4 N5 . . 116.5(3) ?
C26 N5 N4 . . 120.1(3) ?
C26 N5 H5 . . 119.9 ?
N4 N5 H5 . . 119.9 ?
C26 N6 N7 . . 120.2(3) ?
C26 N6 H6 . . 119.9 ?
N7 N6 H6 . . 119.9 ?
C27 N7 N6 . . 115.9(3) ?
N1 C1 N2 2_775 . 120.3(2) ?
N1 C1 S1 2_775 . 128.1(2) ?
N2 C1 S1 . . 111.53(17) ?
N3 C2 C3 . . 124.6(3) ?
N3 C2 H2A . . 117.7 ?
C3 C2 H2A . . 117.7 ?
C8 C3 C4 . . 118.0(3) ?
C8 C3 C2 . . 117.8(3) ?
C4 C3 C2 . . 124.1(3) ?
C5 C4 C3 . . 120.7(3) ?
C5 C4 H4 . . 119.6 ?
C3 C4 H4 . . 119.6 ?
C4 C5 C6 . . 121.0(3) ?
C4 C5 H5A . . 119.5 ?
C6 C5 H5A . . 119.5 ?
O1 C6 C7 . . 124.4(3) ?
O1 C6 C5 . . 115.8(3) ?
C7 C6 C5 . . 119.7(3) ?
C6 C7 C8 . . 117.9(3) ?
C6 C7 H7 . . 121.0 ?
C8 C7 H7 . . 121.0 ?
C3 C8 C7 . . 122.6(3) ?
C3 C8 H8 . . 118.7 ?
C7 C8 H8 . . 118.7 ?
O1 C9 H9A . . 109.5 ?
O1 C9 H9B . . 109.5 ?
H9A C9 H9B . . 109.5 ?
O1 C9 H9C . . 109.5 ?
H9A C9 H9C . . 109.5 ?
H9B C9 H9C . . 109.5 ?
C11 C10 Sn1 . . 117.4(2) ?
C11 C10 H10A . . 107.9 ?
Sn1 C10 H10A . . 107.9 ?
C11 C10 H10B . . 107.9 ?
Sn1 C10 H10B . . 107.9 ?
H10A C10 H10B . . 107.2 ?
C10 C11 C12 . . 113.9(3) ?
C10 C11 H11A . . 108.8 ?
C12 C11 H11A . . 108.8 ?
C10 C11 H11B . . 108.8 ?
C12 C11 H11B . . 108.8 ?
H11A C11 H11B . . 107.7 ?
C13 C12 C11 . . 115.5(4) ?
C13 C12 H12A . . 108.4 ?
C11 C12 H12A . . 108.4 ?
C13 C12 H12B . . 108.4 ?
C11 C12 H12B . . 108.4 ?
H12A C12 H12B . . 107.5 ?
C12 C13 H13A . . 109.5 ?
C12 C13 H13B . . 109.5 ?
H13A C13 H13B . . 109.5 ?
C12 C13 H13C . . 109.5 ?
H13A C13 H13C . . 109.5 ?
H13B C13 H13C . . 109.5 ?
C15 C14 Sn1 . . 117.1(2) ?
C15 C14 H14A . . 108.0 ?
Sn1 C14 H14A . . 108.0 ?
C15 C14 H14B . . 108.0 ?
Sn1 C14 H14B . . 108.0 ?
H14A C14 H14B . . 107.3 ?
C16 C15 C14 . . 115.1(3) ?
C16 C15 H15A . . 108.5 ?
C14 C15 H15A . . 108.5 ?
C16 C15 H15B . . 108.5 ?
C14 C15 H15B . . 108.5 ?
H15A C15 H15B . . 107.5 ?
C17 C16 C15 . . 117.6(4) ?
C17 C16 H16A . . 107.9 ?
C15 C16 H16A . . 107.9 ?
C17 C16 H16B . . 107.9 ?
C15 C16 H16B . . 107.9 ?
H16A C16 H16B . . 107.2 ?
C16 C17 H17A . . 109.5 ?
C16 C17 H17B . . 109.5 ?
H17A C17 H17B . . 109.5 ?
C16 C17 H17C . . 109.5 ?
H17A C17 H17C . . 109.5 ?
H17B C17 H17C . . 109.5 ?
O2 C18 H18A . . 109.5 ?
O2 C18 H18B . . 109.5 ?
H18A C18 H18B . . 109.5 ?
O2 C18 H18C . . 109.5 ?
H18A C18 H18C . . 109.5 ?
H18B C18 H18C . . 109.5 ?
C20 C19 C24 . . 120.7(4) ?
C20 C19 O2 . . 124.2(4) ?
C24 C19 O2 . . 115.1(4) ?
C19 C20 C21 . . 119.8(4) ?
C19 C20 H20 . . 120.1 ?
C21 C20 H20 . . 120.1 ?
C22 C21 C20 . . 119.5(4) ?
C22 C21 H21 . . 120.3 ?
C20 C21 H21 . . 120.3 ?
C21 C22 C23 . . 118.5(3) ?
C21 C22 C25 . . 119.9(3) ?
C23 C22 C25 . . 121.6(3) ?
C24 C23 C22 . . 121.5(4) ?
C24 C23 H23 . . 119.2 ?
C22 C23 H23 . . 119.2 ?
C23 C24 C19 . . 120.0(4) ?
C23 C24 H24 . . 120.0 ?
C19 C24 H24 . . 120.0 ?
N4 C25 C22 . . 120.9(3) ?
N4 C25 H25 . . 119.6 ?
C22 C25 H25 . . 119.6 ?
N5 C26 N6 . . 116.2(3) ?
N5 C26 S2 . . 124.2(2) ?
N6 C26 S2 . . 119.6(2) ?
N7 C27 C28 . . 122.4(3) ?
N7 C27 H27 . . 118.8 ?
C28 C27 H27 . . 118.8 ?
C29 C28 C33 . . 118.0(3) ?
C29 C28 C27 . . 121.8(3) ?
C33 C28 C27 . . 120.1(3) ?
C30 C29 C28 . . 120.8(3) ?
C30 C29 H29 . . 119.6 ?
C28 C29 H29 . . 119.6 ?
C31 C30 C29 . . 120.2(3) ?
C31 C30 H30 . . 119.9 ?
C29 C30 H30 . . 119.9 ?
O3 C31 C30 . . 124.3(3) ?
O3 C31 C32 . . 115.5(3) ?
C30 C31 C32 . . 120.2(3) ?
C33 C32 C31 . . 119.2(3) ?
C33 C32 H32 . . 120.4 ?
C31 C32 H32 . . 120.4 ?
C32 C33 C28 . . 121.6(3) ?
C32 C33 H33 . . 119.2 ?
C28 C33 H33 . . 119.2 ?
O3 C34 H34A . . 109.5 ?
O3 C34 H34B . . 109.5 ?
H34A C34 H34B . . 109.5 ?
O3 C34 H34C . . 109.5 ?
H34A C34 H34C . . 109.5 ?
H34B C34 H34C . . 109.5 ?
O4 C35 C36 . . 116.3(5) ?
O4 C35 H35A . . 108.2 ?
C36 C35 H35A . . 108.2 ?
O4 C35 H35B . . 108.2 ?
C36 C35 H35B . . 108.2 ?
H35A C35 H35B . . 107.4 ?
C35 C36 H36A . . 109.5 ?
C35 C36 H36B . . 109.5 ?
H36A C36 H36B . . 109.5 ?
C35 C36 H36C . . 109.5 ?
H36A C36 H36C . . 109.5 ?
H36B C36 H36C . . 109.5 ?

loop_
_geom_bond_atom_site_label_1
_geom_bond_atom_site_label_2
_geom_bond_site_symmetry_2
_geom_bond_distance
_geom_bond_publ_flag
Sn1 C14 . 2.133(3) y
Sn1 C10 . 2.140(3) y
Sn1 N1 . 2.319(2) y
Sn1 S1 . 2.4717(7) y
Sn1 Cl1 . 2.6421(7) y
S1 C1 . 1.732(2) y
S2 C26 . 1.687(3) ?
O1 C6 . 1.364(4) ?
O1 C9 . 1.428(5) ?
O2 C18 . 1.349(6) ?
O2 C19 . 1.399(5) ?
O3 C31 . 1.361(4) ?
O3 C34 . 1.413(5) ?
O4 C35 . 1.343(8) ?
O4 H4A . 0.8200 ?
N1 C1 2_775 1.309(3) ?
N1 N1 2_775 1.409(4) ?
N2 C1 . 1.355(3) ?
N2 N3 . 1.382(3) ?
N2 H2 . 0.8600 ?
N3 C2 . 1.286(4) ?
N4 C25 . 1.260(4) ?
N4 N5 . 1.385(4) ?
N5 C26 . 1.329(4) ?
N5 H5 . 0.8600 ?
N6 C26 . 1.335(4) ?
N6 N7 . 1.384(3) ?
N6 H6 . 0.8600 ?
N7 C27 . 1.270(4) ?
C1 N1 2_775 1.309(3) ?
C2 C3 . 1.456(4) ?
C2 H2A . 0.9300 ?
C3 C8 . 1.378(4) ?
C3 C4 . 1.379(4) ?
C4 C5 . 1.370(4) ?
C4 H4 . 0.9300 ?
C5 C6 . 1.386(5) ?
C5 H5A . 0.9300 ?
C6 C7 . 1.384(5) ?
C7 C8 . 1.397(5) ?
C7 H7 . 0.9300 ?
C8 H8 . 0.9300 ?
C9 H9A . 0.9600 ?
C9 H9B . 0.9600 ?
C9 H9C . 0.9600 ?
C10 C11 . 1.507(4) ?
C10 H10A . 0.9700 ?
C10 H10B . 0.9700 ?
C11 C12 . 1.509(5) ?
C11 H11A . 0.9700 ?
C11 H11B . 0.9700 ?
C12 C13 . 1.493(6) ?
C12 H12A . 0.9700 ?
C12 H12B . 0.9700 ?
C13 H13A . 0.9600 ?
C13 H13B . 0.9600 ?
C13 H13C . 0.9600 ?
C14 C15 . 1.488(5) ?
C14 H14A . 0.9700 ?
C14 H14B . 0.9700 ?
C15 C16 . 1.479(5) ?
C15 H15A . 0.9700 ?
C15 H15B . 0.9700 ?
C16 C17 . 1.475(6) ?
C16 H16A . 0.9700 ?
C16 H16B . 0.9700 ?
C17 H17A . 0.9600 ?
C17 H17B . 0.9600 ?
C17 H17C . 0.9600 ?
C18 H18A . 0.9600 ?
C18 H18B . 0.9600 ?
C18 H18C . 0.9600 ?
C19 C20 . 1.346(6) ?
C19 C24 . 1.356(6) ?
C20 C21 . 1.419(6) ?
C20 H20 . 0.9300 ?
C21 C22 . 1.358(5) ?
C21 H21 . 0.9300 ?
C22 C23 . 1.389(5) ?
C22 C25 . 1.465(5) ?
C23 C24 . 1.352(5) ?
C23 H23 . 0.9300 ?
C24 H24 . 0.9300 ?
C25 H25 . 0.9300 ?
C27 C28 . 1.449(4) ?
C27 H27 . 0.9300 ?
C28 C29 . 1.388(5) ?
C28 C33 . 1.389(5) ?
C29 C30 . 1.379(5) ?
C29 H29 . 0.9300 ?
C30 C31 . 1.377(5) ?
C30 H30 . 0.9300 ?
C31 C32 . 1.382(5) ?
C32 C33 . 1.381(5) ?
C32 H32 . 0.9300 ?
C33 H33 . 0.9300 ?
C34 H34A . 0.9600 ?
C34 H34B . 0.9600 ?
C34 H34C . 0.9600 ?
C35 C36 . 1.528(7) ?
C35 H35A . 0.9700 ?
C35 H35B . 0.9700 ?
C36 H36A . 0.9600 ?
C36 H36B . 0.9600 ?
C36 H36C . 0.9600 ?

loop_
_geom_hbond_atom_site_label_D
_geom_hbond_atom_site_label_H
_geom_hbond_atom_site_label_A
_geom_hbond_site_symmetry_A
_geom_hbond_distance_DH
_geom_hbond_distance_HA
_geom_hbond_distance_DA
_geom_hbond_angle_DHA
_geom_hbond_publ_flag
N5 H5 N7 . 0.86 2.26 2.619(4) 105.4 y
C2 H2A Cl1 2_675 0.93 2.70 3.572(3) 156.5 y
C25 H25 O4 2_676 0.93 2.52 3.354(5) 149.6 y
N2 H2 Cl1 2_675 0.86 2.62 3.398(2) 150.5 y
N6 H6 S2 2_666 0.86 2.53 3.386(3) 170.7 y
N5 H5 O4 2_676 0.86 2.62 3.379(5) 147.2 y
